data_2205365
loop_
_publ_author_name
'Andreas Decken'
'S. M. Mattar'
'A. Emwas'

_publ_section_title
;
 1,4,11,12-Tetrahydro-9,10-anthraquinone
;
_journal_issue 3
_journal_name_full 'Acta Crystallographica Section E'
_journal_page_first o641
_journal_page_last o642
_journal_paper_doi 10.1107/S1600536805004198
_journal_volume 61
_journal_year 2005
_chemical_formula_iupac 'C14 H12 O2'
_chemical_formula_moiety 'C14 H12 O2'
_chemical_formula_sum 'C14 H12 O2'
_chemical_formula_weight 212.24
_chemical_name_common 1,4,11,12-Tetrahydro-9,10-anthraquinone
_chemical_name_systematic 1,4,11,12-Tetrahydro-9,10-anthraquinone
_space_group_IT_number 2
_symmetry_cell_setting triclinic
_symmetry_space_group_name_Hall '-P 1'
_symmetry_space_group_name_H-M 'P -1'
_atom_sites_solution_hydrogens geom
_atom_sites_solution_primary direct
_atom_sites_solution_secondary difmap
_audit_creation_method SHELXL-97
_cell_angle_alpha 66.3480(10)
_cell_angle_beta 86.0810(10)
_cell_angle_gamma 80.935(2)
_cell_formula_units_Z 2
_cell_length_a 5.0708(3)
_cell_length_b 9.6094(6)
_cell_length_c 11.9258(8)
_cell_measurement_reflns_used 2887
_cell_measurement_temperature 296.0(10)
_cell_measurement_theta_max 32.479
_cell_measurement_theta_min 2.3375
_cell_volume 525.64(6)
_computing_cell_refinement SMART
_computing_data_collection 'SMART (Bruker, 1999)'
_computing_data_reduction 'SAINT (Bruker, 2003)'
_computing_molecular_graphics 'SHELXTL (Sheldrick, 1997b)'
_computing_publication_material SHELXTL
_computing_structure_refinement 'SHELXL97 (Sheldrick, 1997a)'
_computing_structure_solution 'SHELXS97 (Sheldrick, 1997a)'
_diffrn_ambient_temperature 296.0(10)
_diffrn_measured_fraction_theta_full 0.994
_diffrn_measured_fraction_theta_max 0.994
_diffrn_measurement_device_type 'Bruker SMART CCD area-detector'
_diffrn_measurement_method '\f and \w'
_diffrn_radiation_monochromator graphite
_diffrn_radiation_type MoK\a
_diffrn_radiation_wavelength 0.71073
_diffrn_reflns_av_R_equivalents 0.0131
_diffrn_reflns_av_sigmaI/netI 0.0227
_diffrn_reflns_limit_h_max 7
_diffrn_reflns_limit_h_min -6
_diffrn_reflns_limit_k_max 13
_diffrn_reflns_limit_k_min -13
_diffrn_reflns_limit_l_max 15
_diffrn_reflns_limit_l_min -16
_diffrn_reflns_number 5145
_diffrn_reflns_theta_full 30.00
_diffrn_reflns_theta_max 30.00
_diffrn_reflns_theta_min 1.86
_diffrn_standards_decay_% 0
_diffrn_standards_number 0
_exptl_absorpt_coefficient_mu 0.089
_exptl_absorpt_correction_type none
_exptl_crystal_colour Colourless
_exptl_crystal_density_diffrn 1.341
_exptl_crystal_density_method 'not measured'
_exptl_crystal_description Block
_exptl_crystal_F_000 224
_exptl_crystal_size_max 0.25
_exptl_crystal_size_mid 0.25
_exptl_crystal_size_min 0.25
_refine_diff_density_max 0.290
_refine_diff_density_min -0.134
_refine_ls_extinction_method none
_refine_ls_goodness_of_fit_ref 0.984
_refine_ls_hydrogen_treatment refall
_refine_ls_matrix_type full
_refine_ls_number_parameters 193
_refine_ls_number_reflns 3052
_refine_ls_number_restraints 0
_refine_ls_restrained_S_all 0.984
_refine_ls_R_factor_all 0.0653
_refine_ls_R_factor_gt 0.0478
_refine_ls_shift/su_max 0.002
_refine_ls_shift/su_mean <0.001
_refine_ls_structure_factor_coef Fsqd
_refine_ls_weighting_details 'calc w=1/[\s^2^(Fo^2^)+(0.0864P)^2^] where P=(Fo^2^+2Fc^2^)/3'
_refine_ls_weighting_scheme calc
_refine_ls_wR_factor_gt 0.1322
_refine_ls_wR_factor_ref 0.1384
_reflns_number_gt 2143
_reflns_number_total 3052
_reflns_threshold_expression I>2\s(I)
_cod_data_source_file su6167.cif
_cod_data_source_block I
_cod_database_code 2205365
_cod_database_fobs_code 2205365

loop_
_symmetry_equiv_pos_as_xyz
'x, y, z'
'-x, -y, -z'

loop_
_atom_site_label
_atom_site_fract_x
_atom_site_fract_y
_atom_site_fract_z
_atom_site_U_iso_or_equiv
_atom_site_adp_type
_atom_site_calc_flag
_atom_site_occupancy
_atom_site_type_symbol
C1 1.3113(3) -0.39455(14) 0.35228(14) 0.0691(4) Uani d 1 C
C2 1.0940(3) -0.31835(13) 0.39046(12) 0.0602(3) Uani d 1 C
C3 0.9984(2) -0.16618(11) 0.31757(10) 0.0446(2) Uani d 1 C
C4 0.7663(2) -0.08529(12) 0.36164(10) 0.0472(3) Uani d 1 C
O1 0.63271(19) -0.15383(10) 0.44852(8) 0.0690(3) Uani d 1 O
C5 0.7177(2) 0.08694(12) 0.29473(10) 0.0470(3) Uani d 1 C
C6 0.9046(3) 0.15738(13) 0.34587(11) 0.0518(3) Uani d 1 C
C7 0.9327(3) 0.31900(14) 0.26214(14) 0.0645(4) Uani d 1 C
C8 0.8398(3) 0.38676(14) 0.14960(13) 0.0672(4) Uani d 1 C
C9 0.7004(3) 0.31011(14) 0.09005(14) 0.0636(3) Uani d 1 C
C10 0.7549(2) 0.13634(12) 0.15606(10) 0.0472(3) Uani d 1 C
C11 1.0275(2) 0.07056(12) 0.12575(9) 0.0429(2) Uani d 1 C
O2 1.15715(17) 0.14142(9) 0.03838(7) 0.0620(3) Uani d 1 O
C12 1.1246(2) -0.09148(11) 0.20682(9) 0.0421(2) Uani d 1 C
C13 1.3455(2) -0.17008(14) 0.17014(12) 0.0536(3) Uani d 1 C
C14 1.4354(3) -0.32061(15) 0.24294(14) 0.0668(4) Uani d 1 C
H1 1.365(3) -0.4990(19) 0.4045(15) 0.086(5) Uiso d 1 H
H2 1.003(3) -0.3685(16) 0.4690(14) 0.069(4) Uiso d 1 H
H5 0.535(3) 0.1195(14) 0.3164(12) 0.057(3) Uiso d 1 H
H6A 1.088(3) 0.0923(15) 0.3659(12) 0.066(4) Uiso d 1 H
H6B 0.840(3) 0.1504(15) 0.4249(14) 0.065(4) Uiso d 1 H
H7 1.032(3) 0.3704(18) 0.2978(15) 0.089(5) Uiso d 1 H
H8 0.862(3) 0.4920(17) 0.1004(15) 0.078(4) Uiso d 1 H
H9A 0.762(3) 0.3391(16) 0.0012(14) 0.068(4) Uiso d 1 H
H9B 0.498(4) 0.3436(19) 0.0909(15) 0.096(5) Uiso d 1 H
H10 0.630(3) 0.0919(13) 0.1267(12) 0.056(3) Uiso d 1 H
H13 1.436(3) -0.1155(14) 0.0941(13) 0.058(4) Uiso d 1 H
H14 1.581(3) -0.3708(19) 0.2131(16) 0.090(5) Uiso d 1 H

loop_
_atom_site_aniso_label
_atom_site_aniso_U_11
_atom_site_aniso_U_22
_atom_site_aniso_U_33
_atom_site_aniso_U_12
_atom_site_aniso_U_13
_atom_site_aniso_U_23
C1 0.0879(10) 0.0446(6) 0.0740(9) 0.0059(6) -0.0141(8) -0.0261(6)
C2 0.0790(9) 0.0446(6) 0.0543(7) -0.0124(6) 0.0025(6) -0.0160(5)
C3 0.0483(6) 0.0428(5) 0.0452(6) -0.0101(4) 0.0030(5) -0.0192(4)
C4 0.0461(6) 0.0538(6) 0.0455(6) -0.0175(4) 0.0111(5) -0.0214(5)
O1 0.0754(6) 0.0682(5) 0.0641(6) -0.0296(5) 0.0311(5) -0.0248(4)
C5 0.0359(5) 0.0500(5) 0.0537(6) -0.0056(4) 0.0119(5) -0.0213(5)
C6 0.0550(7) 0.0532(6) 0.0519(6) -0.0088(5) 0.0102(5) -0.0269(5)
C7 0.0775(9) 0.0555(7) 0.0723(9) -0.0200(6) 0.0201(7) -0.0371(7)
C8 0.0827(9) 0.0432(6) 0.0684(9) -0.0043(6) 0.0206(7) -0.0194(6)
C9 0.0580(8) 0.0525(6) 0.0644(8) 0.0055(5) -0.0020(6) -0.0114(6)
C10 0.0383(5) 0.0500(5) 0.0501(6) -0.0043(4) -0.0019(4) -0.0168(5)
C11 0.0416(5) 0.0507(5) 0.0372(5) -0.0088(4) 0.0015(4) -0.0176(4)
O2 0.0604(5) 0.0644(5) 0.0489(5) -0.0093(4) 0.0143(4) -0.0119(4)
C12 0.0413(5) 0.0471(5) 0.0422(5) -0.0067(4) 0.0013(4) -0.0224(4)
C13 0.0539(6) 0.0603(6) 0.0537(7) -0.0035(5) 0.0057(5) -0.0327(5)
C14 0.0679(8) 0.0619(7) 0.0793(9) 0.0101(6) -0.0049(7) -0.0433(7)

loop_
_atom_type_symbol
_atom_type_description
_atom_type_scat_dispersion_real
_atom_type_scat_dispersion_imag
_atom_type_scat_source
C C 0.0033 0.0016 'International Tables Vol C Tables 4.2.6.8 and 6.1.1.4'
H H 0.0000 0.0000 'International Tables Vol C Tables 4.2.6.8 and 6.1.1.4'
O O 0.0106 0.0060 'International Tables Vol C Tables 4.2.6.8 and 6.1.1.4'

loop_
_geom_angle_atom_site_label_1
_geom_angle_atom_site_label_2
_geom_angle_atom_site_label_3
_geom_angle
C14 C1 C2 120.21(12)
C14 C1 H1 123.3(10)
C2 C1 H1 116.5(10)
C1 C2 C3 120.02(12)
C1 C2 H2 121.7(8)
C3 C2 H2 118.2(8)
C12 C3 C2 119.66(10)
C12 C3 C4 121.23(9)
C2 C3 C4 119.09(10)
O1 C4 C3 121.63(10)
O1 C4 C5 122.59(10)
C3 C4 C5 115.72(9)
C4 C5 C6 108.90(9)
C4 C5 C10 111.75(9)
C6 C5 C10 111.23(9)
C4 C5 H5 105.8(7)
C6 C5 H5 106.9(7)
C10 C5 H5 112.0(8)
C7 C6 C5 112.48(11)
C7 C6 H6A 110.1(8)
C5 C6 H6A 111.7(7)
C7 C6 H6B 111.7(8)
C5 C6 H6B 108.4(9)
H6A C6 H6B 102.0(11)
C8 C7 C6 124.14(12)
C8 C7 H7 122.2(10)
C6 C7 H7 113.6(10)
C7 C8 C9 123.83(12)
C7 C8 H8 120.3(10)
C9 C8 H8 115.9(10)
C8 C9 C10 111.34(11)
C8 C9 H9A 110.5(8)
C10 C9 H9A 108.3(8)
C8 C9 H9B 110.0(10)
C10 C9 H9B 108.2(9)
H9A C9 H9B 108.4(13)
C11 C10 C9 112.31(10)
C11 C10 C5 111.08(9)
C9 C10 C5 110.97(10)
C11 C10 H10 104.9(7)
C9 C10 H10 108.5(7)
C5 C10 H10 108.8(7)
O2 C11 C12 121.10(9)
O2 C11 C10 122.81(9)
C12 C11 C10 116.03(9)
C3 C12 C13 119.51(10)
C3 C12 C11 121.39(9)
C13 C12 C11 119.10(10)
C14 C13 C12 119.91(12)
C14 C13 H13 121.4(7)
C12 C13 H13 118.6(7)
C1 C14 C13 120.68(11)
C1 C14 H14 122.1(10)
C13 C14 H14 117.2(10)

loop_
_geom_bond_atom_site_label_1
_geom_bond_atom_site_label_2
_geom_bond_distance
C1 C14 1.374(2)
C1 C2 1.379(2)
C1 H1 0.951(16)
C2 C3 1.3941(15)
C2 H2 0.986(15)
C3 C12 1.3921(14)
C3 C4 1.4901(15)
C4 O1 1.2097(12)
C4 C5 1.5084(15)
C5 C6 1.5299(16)
C5 C10 1.5335(16)
C5 H5 0.982(13)
C6 C7 1.4952(17)
C6 H6A 1.021(14)
C6 H6B 0.956(15)
C7 C8 1.318(2)
C7 H7 0.976(18)
C8 C9 1.483(2)
C8 H8 0.964(15)
C9 C10 1.5212(16)
C9 H9A 1.021(15)
C9 H9B 1.029(18)
C10 C11 1.5100(15)
C10 H10 0.973(13)
C11 O2 1.2081(12)
C11 C12 1.4891(14)
C12 C13 1.3957(14)
C13 C14 1.3758(18)
C13 H13 0.971(14)
C14 H14 0.945(18)

loop_
_cod_related_entry_id
_cod_related_entry_database
_cod_related_entry_code
1 ChemSpider 83084
